data_7024299
loop_
_publ_author_name
'Ball, Nicholas D.'
'Kampf, Jeff W.'
'Sanford, Melanie S.'

_publ_section_title
;
 Synthesis and reactivity of palladium(II) fluoride complexes containing
 nitrogen-donor ligands.
;
_journal_issue 2
_journal_name_full 'Dalton transactions (Cambridge, England : 2003)'
_journal_page_first 632
_journal_page_last 640
_journal_paper_doi 10.1039/b914426a
_journal_volume 39
_journal_year 2010
_chemical_formula_moiety 'C12 H19 F N2 Pd, C H2 Cl2'
_chemical_formula_sum 'C13 H21 Cl2 F N2 Pd'
_chemical_formula_weight 401.62
_chemical_name_systematic
;
?
;
_space_group_IT_number 2
_symmetry_cell_setting triclinic
_symmetry_space_group_name_Hall '-P 1'
_symmetry_space_group_name_H-M 'P -1'
_atom_sites_solution_hydrogens geom
_atom_sites_solution_primary direct
_atom_sites_solution_secondary difmap
_audit_creation_method SHELXL-97
_cell_angle_alpha 105.3140(10)
_cell_angle_beta 95.6290(10)
_cell_angle_gamma 116.0100(10)
_cell_formula_units_Z 2
_cell_length_a 8.4407(6)
_cell_length_b 9.5451(6)
_cell_length_c 11.5693(8)
_cell_measurement_reflns_used 9935
_cell_measurement_temperature 85(2)
_cell_measurement_theta_max 29.59
_cell_measurement_theta_min 2.52
_cell_volume 782.97(9)
_computing_cell_refinement 'Bruker SMART'
_computing_data_collection 'Bruker SMART-APEX'
_computing_data_reduction 'Bruker SAINT'
_computing_molecular_graphics 'Bruker SHELXTL'
_computing_publication_material 'Bruker SHELXTL'
_computing_structure_refinement 'Bruker SHELXTL'
_computing_structure_solution 'Bruker SHELXTL'
_diffrn_ambient_temperature 85(2)
_diffrn_measured_fraction_theta_full 0.998
_diffrn_measured_fraction_theta_max 0.998
_diffrn_measurement_device_type 'CCD area detector'
_diffrn_measurement_method 'phi and omega scans'
_diffrn_radiation_monochromator graphite
_diffrn_radiation_source 'fine-focus sealed tube'
_diffrn_radiation_type MoK\a
_diffrn_radiation_wavelength 0.71073
_diffrn_reflns_av_R_equivalents 0.0282
_diffrn_reflns_av_sigmaI/netI 0.0124
_diffrn_reflns_limit_h_max 11
_diffrn_reflns_limit_h_min -11
_diffrn_reflns_limit_k_max 13
_diffrn_reflns_limit_k_min -13
_diffrn_reflns_limit_l_max 16
_diffrn_reflns_limit_l_min -16
_diffrn_reflns_number 38567
_diffrn_reflns_theta_full 29.59
_diffrn_reflns_theta_max 29.59
_diffrn_reflns_theta_min 1.88
_exptl_absorpt_coefficient_mu 1.525
_exptl_absorpt_correction_T_max 0.7157
_exptl_absorpt_correction_T_min 0.6283
_exptl_absorpt_correction_type multi-scan
_exptl_absorpt_process_details
;
Blessing, R. Acta Cryst. (1995) A51 33-38.
Sheldrick, G. SADABS (Version 2008/1) Bruker AXS area
detector absorption and other corrections, University of
Gottingen, Germany 2008.
;
_exptl_crystal_colour colorless
_exptl_crystal_density_diffrn 1.704
_exptl_crystal_density_method 'not measured'
_exptl_crystal_description plate
_exptl_crystal_F_000 404
_exptl_crystal_size_max 0.32
_exptl_crystal_size_mid 0.30
_exptl_crystal_size_min 0.22
_refine_diff_density_max 0.566
_refine_diff_density_min -0.863
_refine_diff_density_rms 0.091
_refine_ls_extinction_method none
_refine_ls_goodness_of_fit_ref 1.096
_refine_ls_hydrogen_treatment constr
_refine_ls_matrix_type full
_refine_ls_number_parameters 176
_refine_ls_number_reflns 4384
_refine_ls_number_restraints 0
_refine_ls_restrained_S_all 1.096
_refine_ls_R_factor_all 0.0150
_refine_ls_R_factor_gt 0.0147
_refine_ls_shift/su_max 0.001
_refine_ls_shift/su_mean 0.000
_refine_ls_structure_factor_coef Fsqd
_refine_ls_weighting_details 'calc w=1/[\s^2^(Fo^2^)+(0.0181P)^2^+0.4160P] where P=(Fo^2^+2Fc^2^)/3'
_refine_ls_weighting_scheme calc
_refine_ls_wR_factor_gt 0.0386
_refine_ls_wR_factor_ref 0.0387
_reflns_number_gt 4326
_reflns_number_total 4384
_reflns_threshold_expression >2sigma(I)
_cod_data_source_file b914426a.txt
_cod_data_source_block nb4s
_cod_depositor_comments
;
The following automatic conversions were performed:

'_symmetry_cell_setting' value 'Triclinic' changed to 'triclinic'
according to /home/saulius/struct/CIF-dictionaries/cif_core.dic
dictionary named 'cif_core.dic' version 2.4.2 from 2011-04-26.

Automatic conversion script
Id: cif_fix_values 1891 2012-01-12 08:04:46Z andrius 
;
_cod_original_sg_symbol_H-M P-1
_cod_database_code 7024299

loop_
_symmetry_equiv_pos_as_xyz
'x, y, z'
'-x, -y, -z'

loop_
_atom_site_label
_atom_site_type_symbol
_atom_site_fract_x
_atom_site_fract_y
_atom_site_fract_z
_atom_site_U_iso_or_equiv
_atom_site_adp_type
_atom_site_occupancy
_atom_site_symmetry_multiplicity
_atom_site_calc_flag
_atom_site_refinement_flags
Pd1 Pd 0.739657(10) 0.793019(9) 0.198307(7) 0.00986(3) Uani 1 1 d .
Cl1 Cl 0.42086(4) 0.84473(4) 0.74133(3) 0.01921(6) Uani 1 1 d .
Cl2 Cl 0.13845(4) 0.63011(3) 0.83773(3) 0.01741(6) Uani 1 1 d .
F1 F 0.64614(10) 0.83606(9) 0.04356(6) 0.01629(13) Uani 1 1 d .
N1 N 1.01820(12) 0.93368(11) 0.21309(8) 0.01105(16) Uani 1 1 d .
N2 N 0.48940(13) 0.63384(12) 0.22459(9) 0.01318(17) Uani 1 1 d .
C1 C 1.12110(15) 0.97606(14) 0.34288(10) 0.01299(19) Uani 1 1 d .
H1A H 1.2439 0.9889 0.3425 0.016 Uiso 1 1 calc R
H1B H 1.1348 1.0820 0.3974 0.016 Uiso 1 1 calc R
C2 C 1.01630(15) 0.83808(14) 0.38985(10) 0.01256(19) Uani 1 1 d .
C3 C 1.08425(16) 0.79757(15) 0.48358(10) 0.0157(2) Uani 1 1 d .
H3A H 1.2104 0.8575 0.5233 0.019 Uiso 1 1 calc R
C4 C 0.96534(17) 0.66813(15) 0.51856(10) 0.0172(2) Uani 1 1 d .
H4A H 1.0116 0.6414 0.5829 0.021 Uiso 1 1 calc R
C5 C 0.77919(17) 0.57715(14) 0.46043(11) 0.0165(2) Uani 1 1 d .
H5A H 0.6999 0.4896 0.4853 0.020 Uiso 1 1 calc R
C6 C 0.71121(16) 0.61618(14) 0.36578(10) 0.01390(19) Uani 1 1 d .
C7 C 0.83064(15) 0.74704(13) 0.33308(10) 0.01182(19) Uani 1 1 d .
C8 C 0.52135(15) 0.52155(14) 0.28298(11) 0.0151(2) Uani 1 1 d .
H8A H 0.4313 0.4838 0.3319 0.018 Uiso 1 1 calc R
H8B H 0.5070 0.4226 0.2179 0.018 Uiso 1 1 calc R
C9 C 1.06601(15) 0.82450(14) 0.12335(10) 0.0145(2) Uani 1 1 d .
H9A H 0.9927 0.7906 0.0400 0.022 Uiso 1 1 calc R
H9B H 1.0415 0.7259 0.1454 0.022 Uiso 1 1 calc R
H9C H 1.1954 0.8850 0.1255 0.022 Uiso 1 1 calc R
C10 C 1.06496(16) 1.08640(14) 0.18252(11) 0.0155(2) Uani 1 1 d .
H10A H 1.1930 1.1386 0.1797 0.023 Uiso 1 1 calc R
H10B H 1.0449 1.1639 0.2459 0.023 Uiso 1 1 calc R
H10C H 0.9878 1.0576 0.1018 0.023 Uiso 1 1 calc R
C11 C 0.34271(16) 0.53243(16) 0.10904(11) 0.0193(2) Uani 1 1 d .
H11A H 0.2285 0.4671 0.1287 0.029 Uiso 1 1 calc R
H11B H 0.3748 0.4575 0.0534 0.029 Uiso 1 1 calc R
H11C H 0.3278 0.6056 0.0686 0.029 Uiso 1 1 calc R
C12 C 0.43295(16) 0.73741(15) 0.31171(12) 0.0179(2) Uani 1 1 d .
H12A H 0.4220 0.8171 0.2772 0.027 Uiso 1 1 calc R
H12B H 0.5243 0.7975 0.3910 0.027 Uiso 1 1 calc R
H12C H 0.3153 0.6661 0.3244 0.027 Uiso 1 1 calc R
C13 C 0.34018(15) 0.82377(14) 0.87589(11) 0.0157(2) Uani 1 1 d .
H13A H 0.4350 0.8307 0.9382 0.019 Uiso 1 1 calc R
H13B H 0.3146 0.9156 0.9122 0.019 Uiso 1 1 calc R

loop_
_atom_site_aniso_label
_atom_site_aniso_U_11
_atom_site_aniso_U_22
_atom_site_aniso_U_33
_atom_site_aniso_U_23
_atom_site_aniso_U_13
_atom_site_aniso_U_12
Pd1 0.00906(4) 0.01088(4) 0.00982(4) 0.00398(3) 0.00201(3) 0.00479(3)
Cl1 0.01604(12) 0.01906(13) 0.02141(13) 0.00982(10) 0.00487(10) 0.00591(10)
Cl2 0.01512(12) 0.01620(12) 0.01908(12) 0.00609(10) 0.00562(10) 0.00576(10)
F1 0.0166(3) 0.0187(3) 0.0149(3) 0.0078(3) 0.0006(3) 0.0092(3)
N1 0.0103(4) 0.0114(4) 0.0106(4) 0.0037(3) 0.0023(3) 0.0045(3)
N2 0.0109(4) 0.0136(4) 0.0140(4) 0.0042(3) 0.0039(3) 0.0053(3)
C1 0.0113(4) 0.0146(5) 0.0110(4) 0.0036(4) 0.0010(4) 0.0053(4)
C2 0.0139(5) 0.0144(5) 0.0107(4) 0.0043(4) 0.0032(4) 0.0080(4)
C3 0.0190(5) 0.0190(5) 0.0116(5) 0.0040(4) 0.0019(4) 0.0124(4)
C4 0.0272(6) 0.0189(5) 0.0117(5) 0.0062(4) 0.0048(4) 0.0159(5)
C5 0.0258(6) 0.0150(5) 0.0138(5) 0.0072(4) 0.0085(4) 0.0122(4)
C6 0.0175(5) 0.0124(5) 0.0136(5) 0.0047(4) 0.0066(4) 0.0080(4)
C7 0.0137(5) 0.0130(5) 0.0106(4) 0.0046(4) 0.0036(4) 0.0075(4)
C8 0.0153(5) 0.0129(5) 0.0175(5) 0.0066(4) 0.0063(4) 0.0059(4)
C9 0.0141(5) 0.0151(5) 0.0133(5) 0.0028(4) 0.0049(4) 0.0069(4)
C10 0.0166(5) 0.0130(5) 0.0160(5) 0.0067(4) 0.0040(4) 0.0054(4)
C11 0.0115(5) 0.0209(6) 0.0176(5) 0.0036(4) 0.0012(4) 0.0033(4)
C12 0.0170(5) 0.0184(5) 0.0210(5) 0.0061(4) 0.0087(4) 0.0105(4)
C13 0.0143(5) 0.0147(5) 0.0154(5) 0.0040(4) 0.0009(4) 0.0060(4)

loop_
_atom_type_symbol
_atom_type_description
_atom_type_scat_dispersion_real
_atom_type_scat_dispersion_imag
_atom_type_scat_source
C C 0.0033 0.0016 'International Tables Vol C Tables 4.2.6.8 and 6.1.1.4'
H H 0.0000 0.0000 'International Tables Vol C Tables 4.2.6.8 and 6.1.1.4'
N N 0.0061 0.0033 'International Tables Vol C Tables 4.2.6.8 and 6.1.1.4'
F F 0.0171 0.0103 'International Tables Vol C Tables 4.2.6.8 and 6.1.1.4'
Cl Cl 0.1484 0.1585 'International Tables Vol C Tables 4.2.6.8 and 6.1.1.4'
Pd Pd -0.9988 1.0072 'International Tables Vol C Tables 4.2.6.8 and 6.1.1.4'

loop_
_geom_angle_atom_site_label_1
_geom_angle_atom_site_label_2
_geom_angle_atom_site_label_3
_geom_angle
C7 Pd1 N1 81.69(4)
C7 Pd1 F1 176.62(4)
N1 Pd1 F1 96.89(3)
C7 Pd1 N2 81.61(4)
N1 Pd1 N2 163.27(4)
F1 Pd1 N2 99.74(3)
C10 N1 C9 108.90(9)
C10 N1 C1 110.67(8)
C9 N1 C1 109.54(8)
C10 N1 Pd1 113.19(7)
C9 N1 Pd1 105.98(6)
C1 N1 Pd1 108.42(6)
C11 N2 C12 108.92(9)
C11 N2 C8 109.73(9)
C12 N2 C8 109.14(9)
C11 N2 Pd1 113.84(7)
C12 N2 Pd1 107.88(7)
C8 N2 Pd1 107.24(7)
C2 C1 N1 108.49(9)
C7 C2 C3 118.76(10)
C7 C2 C1 114.04(9)
C3 C2 C1 127.17(10)
C2 C3 C4 119.50(11)
C3 C4 C5 121.18(11)
C6 C5 C4 119.45(11)
C7 C6 C5 118.80(11)
C7 C6 C8 113.67(10)
C5 C6 C8 127.25(10)
C6 C7 C2 122.30(10)
C6 C7 Pd1 118.68(8)
C2 C7 Pd1 118.88(8)
C6 C8 N2 108.87(9)
Cl2 C13 Cl1 110.41(6)

loop_
_geom_bond_atom_site_label_1
_geom_bond_atom_site_label_2
_geom_bond_distance
Pd1 C7 1.9068(11)
Pd1 N1 2.0954(9)
Pd1 F1 2.0959(7)
Pd1 N2 2.1019(9)
Cl1 C13 1.7833(12)
Cl2 C13 1.7810(12)
N1 C10 1.4835(14)
N1 C9 1.4853(14)
N1 C1 1.5127(14)
N2 C11 1.4824(15)
N2 C12 1.4836(14)
N2 C8 1.5094(15)
C1 C2 1.5042(15)
C2 C7 1.3945(15)
C2 C3 1.3958(15)
C3 C4 1.3978(17)
C4 C5 1.4010(18)
C5 C6 1.3953(16)
C6 C7 1.3927(15)
C6 C8 1.5080(16)
